data_7154481
loop_
_publ_author_name
'Yu, Jiangang'
'Kehr, Gerald'
'Daniliuc, Constantin G.'
'Bannwarth, Christoph'
'Grimme, Stefan'
'Erker, Gerhard'

_publ_section_title
;
 Direct synthesis of a geminal zwitterionic phosphonium/hydridoborate
 system - developing an alternative tool for generating frustrated Lewis
 pair hydrogen activation systems.
;
_journal_issue 20
_journal_name_full 'Organic &amp; biomolecular chemistry'
_journal_page_first 5783
_journal_page_last 5792
_journal_paper_doi 10.1039/c5ob00634a
_journal_volume 13
_journal_year 2015
_chemical_formula_sum 'C33 H27 B F13 O3 P S'
_chemical_formula_weight 792.39
_chemical_name_systematic
; 
 ? 
;
_space_group_IT_number 14
_symmetry_cell_setting monoclinic
_symmetry_space_group_name_Hall '-P 2yn'
_symmetry_space_group_name_H-M 'P 1 21/n 1'
_atom_sites_solution_hydrogens geom
_atom_sites_solution_primary direct
_atom_sites_solution_secondary difmap
_audit_creation_method SHELXL-97
_audit_update_record
;
2015-03-20 deposited with the CCDC.
2015-04-15 downloaded from the CCDC.
;
_cell_angle_alpha 90.00
_cell_angle_beta 103.848(3)
_cell_angle_gamma 90.00
_cell_formula_units_Z 4
_cell_length_a 13.0550(5)
_cell_length_b 18.7048(8)
_cell_length_c 15.4615(6)
_cell_measurement_reflns_used 5888
_cell_measurement_temperature 223(2)
_cell_measurement_theta_max 68.25
_cell_measurement_theta_min 0.88
_cell_volume 3665.8(3)
_computing_cell_refinement 'Collect (Nonius B.V., 1998)'
_computing_data_collection 'Collect (Nonius B.V., 1998)'
_computing_data_reduction 'Denzo-SMN (Otwinowski & Minor, 1997)'
_computing_molecular_graphics 'XP (BrukerAXS, 2000)'
_computing_publication_material 'SHELXL-97 (Sheldrick, 1997)'
_computing_structure_refinement 'SHELXL-97 (Sheldrick, 1997)'
_computing_structure_solution 'SHELXS-97 (Sheldrick, 1990)'
_diffrn_ambient_temperature 223(2)
_diffrn_measured_fraction_theta_full 0.941
_diffrn_measured_fraction_theta_max 0.941
_diffrn_measurement_device_type 'Nonius KappaCCD APEXII'
_diffrn_measurement_method '\w and \f scans'
_diffrn_radiation_monochromator graphite
_diffrn_radiation_source 'fine-focus sealed tube'
_diffrn_radiation_type CuK\a
_diffrn_radiation_wavelength 1.54178
_diffrn_reflns_av_R_equivalents 0.092
_diffrn_reflns_av_sigmaI/netI 0.0559
_diffrn_reflns_limit_h_max 15
_diffrn_reflns_limit_h_min -15
_diffrn_reflns_limit_k_max 21
_diffrn_reflns_limit_k_min 0
_diffrn_reflns_limit_l_max 18
_diffrn_reflns_limit_l_min 0
_diffrn_reflns_number 26571
_diffrn_reflns_theta_full 67.10
_diffrn_reflns_theta_max 67.10
_diffrn_reflns_theta_min 3.78
_exptl_absorpt_coefficient_mu 2.102
_exptl_absorpt_correction_T_max 0.9396
_exptl_absorpt_correction_T_min 0.7297
_exptl_absorpt_correction_type multi-scan
_exptl_absorpt_process_details 'Denzo (Otwinowski, Borek, Majewski & Minor, 2003)'
_exptl_crystal_colour colourless
_exptl_crystal_density_diffrn 1.436
_exptl_crystal_density_method 'not measured'
_exptl_crystal_description prism
_exptl_crystal_F_000 1608
_exptl_crystal_size_max 0.16
_exptl_crystal_size_mid 0.09
_exptl_crystal_size_min 0.03
_refine_diff_density_max 0.325
_refine_diff_density_min -0.325
_refine_diff_density_rms 0.052
_refine_ls_extinction_method none
_refine_ls_goodness_of_fit_ref 1.007
_refine_ls_hydrogen_treatment mixed
_refine_ls_matrix_type full
_refine_ls_number_parameters 508
_refine_ls_number_reflns 6159
_refine_ls_number_restraints 87
_refine_ls_restrained_S_all 1.063
_refine_ls_R_factor_all 0.0919
_refine_ls_R_factor_gt 0.0534
_refine_ls_shift/su_max 0.000
_refine_ls_shift/su_mean 0.000
_refine_ls_structure_factor_coef Fsqd
_refine_ls_weighting_details 'calc w=1/[\s^2^(Fo^2^)+(0.0857P)^2^+0.0000P] where P=(Fo^2^+2Fc^2^)/3'
_refine_ls_weighting_scheme calc
_refine_ls_wR_factor_gt 0.1359
_refine_ls_wR_factor_ref 0.1536
_reflns_number_gt 3853
_reflns_number_total 6159
_reflns_threshold_expression >2sigma(I)
_cod_data_source_file c5ob00634a2.cif
_cod_data_source_block erk7550
_cod_depositor_comments 'Adding full bibliography for 7154478--7154486.cif.'
_cod_original_sg_symbol_H-M P21/n
_cod_database_code 7154481

loop_
_symmetry_equiv_pos_as_xyz
'x, y, z'
'-x+1/2, y+1/2, -z+1/2'
'-x, -y, -z'
'x-1/2, -y-1/2, z-1/2'

loop_
_atom_site_label
_atom_site_type_symbol
_atom_site_fract_x
_atom_site_fract_y
_atom_site_fract_z
_atom_site_U_iso_or_equiv
_atom_site_adp_type
_atom_site_occupancy
_atom_site_symmetry_multiplicity
_atom_site_calc_flag
_atom_site_refinement_flags
_atom_site_disorder_assembly
_atom_site_disorder_group
P1 P 0.76068(7) 0.15100(5) 0.33715(6) 0.0412(2) Uani 1 1 d . . .
H01 H 0.718(2) 0.2082(16) 0.3061(17) 0.030(8) Uiso 1 1 d . . .
B1 B 0.8683(3) 0.1194(2) 0.1941(3) 0.0427(10) Uani 1 1 d . . .
S1 S 0.81282(8) 0.25156(5) 0.10566(7) 0.0546(3) Uani 1 1 d . A .
O1 O 0.79638(17) 0.17657(12) 0.13420(14) 0.0446(6) Uani 1 1 d . . .
O2 O 0.7599(2) 0.30090(15) 0.15009(19) 0.0729(8) Uani 1 1 d . . .
O3 O 0.9176(2) 0.26656(17) 0.1005(2) 0.0830(10) Uani 1 1 d . . .
C1 C 0.8816(3) 0.14566(19) 0.2989(2) 0.0424(8) Uani 1 1 d . . .
H1 H 0.9277 0.1103 0.3372 0.051 Uiso 1 1 calc R . .
C2 C 0.9351(3) 0.2198(2) 0.3198(2) 0.0535(10) Uani 1 1 d . . .
H2A H 1.0004 0.2206 0.3004 0.080 Uiso 1 1 calc R . .
H2B H 0.9500 0.2286 0.3835 0.080 Uiso 1 1 calc R . .
H2C H 0.8882 0.2567 0.2887 0.080 Uiso 1 1 calc R . .
C3 C 0.7320(5) 0.2499(3) -0.0069(3) 0.0838(15) Uani 1 1 d D . .
F1 F 0.7364(16) 0.3122(7) -0.0444(13) 0.141(7) Uani 0.53(3) 1 d PDU A 1
F2 F 0.7516(13) 0.1990(7) -0.0612(5) 0.086(4) Uani 0.53(3) 1 d PDU A 1
F3 F 0.6319(8) 0.2365(8) 0.0000(10) 0.087(3) Uani 0.53(3) 1 d PDU A 1
F1A F 0.7177(13) 0.3181(5) -0.0359(10) 0.079(4) Uani 0.47(3) 1 d PDU A 2
F2A F 0.7982(18) 0.2239(11) -0.0564(8) 0.109(4) Uani 0.47(3) 1 d PDU A 2
F3A F 0.6418(12) 0.2185(9) -0.0218(14) 0.106(5) Uani 0.47(3) 1 d PDU A 2
C11 C 0.7781(3) 0.16613(19) 0.4560(2) 0.0456(9) Uani 1 1 d . . .
C12 C 0.6898(3) 0.1962(2) 0.4809(2) 0.0508(9) Uani 1 1 d . . .
C13 C 0.6951(4) 0.2096(3) 0.5709(3) 0.0684(12) Uani 1 1 d . . .
H13 H 0.6364 0.2299 0.5869 0.082 Uiso 1 1 calc R . .
C14 C 0.7836(4) 0.1938(3) 0.6365(3) 0.0738(13) Uani 1 1 d . . .
C15 C 0.8689(4) 0.1645(2) 0.6114(3) 0.0675(12) Uani 1 1 d . . .
H15 H 0.9299 0.1541 0.6560 0.081 Uiso 1 1 calc R . .
C16 C 0.8696(3) 0.1493(2) 0.5231(2) 0.0533(10) Uani 1 1 d . . .
C17 C 0.5881(3) 0.2157(2) 0.4161(3) 0.0633(11) Uani 1 1 d . . .
H17A H 0.5374 0.2318 0.4485 0.095 Uiso 1 1 calc R . .
H17B H 0.5604 0.1742 0.3805 0.095 Uiso 1 1 calc R . .
H17C H 0.6011 0.2538 0.3774 0.095 Uiso 1 1 calc R . .
C18 C 0.7882(5) 0.2077(4) 0.7342(3) 0.114(2) Uani 1 1 d . . .
H18A H 0.8279 0.2512 0.7530 0.171 Uiso 1 1 calc R . .
H18B H 0.8224 0.1678 0.7696 0.171 Uiso 1 1 calc R . .
H18C H 0.7171 0.2131 0.7422 0.171 Uiso 1 1 calc R . .
C19 C 0.9694(3) 0.1153(3) 0.5100(3) 0.0656(12) Uani 1 1 d . . .
H19A H 1.0189 0.1096 0.5673 0.098 Uiso 1 1 calc R . .
H19B H 1.0004 0.1456 0.4722 0.098 Uiso 1 1 calc R . .
H19C H 0.9532 0.0689 0.4822 0.098 Uiso 1 1 calc R . .
C21 C 0.6618(3) 0.08398(19) 0.2959(2) 0.0428(8) Uani 1 1 d . . .
C22 C 0.6757(3) 0.0140(2) 0.3310(2) 0.0467(9) Uani 1 1 d . . .
C23 C 0.6001(3) -0.0375(2) 0.2970(3) 0.0554(10) Uani 1 1 d . . .
H23 H 0.6089 -0.0841 0.3202 0.066 Uiso 1 1 calc R . .
C24 C 0.5122(3) -0.0218(2) 0.2296(3) 0.0619(11) Uani 1 1 d . . .
C25 C 0.4995(3) 0.0468(2) 0.1969(3) 0.0540(10) Uani 1 1 d . . .
H25 H 0.4391 0.0577 0.1519 0.065 Uiso 1 1 calc R . .
C26 C 0.5722(3) 0.1009(2) 0.2277(2) 0.0455(9) Uani 1 1 d . . .
C27 C 0.7699(3) -0.0076(2) 0.4025(3) 0.0574(10) Uani 1 1 d . . .
H27A H 0.8337 0.0084 0.3867 0.086 Uiso 1 1 calc R . .
H27B H 0.7714 -0.0592 0.4087 0.086 Uiso 1 1 calc R . .
H27C H 0.7656 0.0141 0.4585 0.086 Uiso 1 1 calc R . .
C28 C 0.4321(4) -0.0800(3) 0.1925(4) 0.0925(16) Uani 1 1 d . . .
H28A H 0.4397 -0.1190 0.2348 0.139 Uiso 1 1 calc R . .
H28B H 0.4443 -0.0976 0.1367 0.139 Uiso 1 1 calc R . .
H28C H 0.3614 -0.0605 0.1822 0.139 Uiso 1 1 calc R . .
C29 C 0.5492(3) 0.1738(2) 0.1839(3) 0.0571(10) Uani 1 1 d . . .
H29A H 0.4868 0.1707 0.1352 0.086 Uiso 1 1 calc R . .
H29B H 0.6089 0.1888 0.1611 0.086 Uiso 1 1 calc R . .
H29C H 0.5374 0.2082 0.2274 0.086 Uiso 1 1 calc R . .
C31 C 0.9807(3) 0.1135(2) 0.1647(2) 0.0479(9) Uani 1 1 d . . .
C32 C 0.9790(3) 0.1031(2) 0.0756(2) 0.0511(9) Uani 1 1 d . . .
F32 F 0.88520(17) 0.09899(13) 0.01592(13) 0.0638(6) Uani 1 1 d . . .
C33 C 1.0661(3) 0.0956(3) 0.0414(3) 0.0716(13) Uani 1 1 d . . .
F33 F 1.0560(2) 0.08705(19) -0.04652(16) 0.0999(10) Uani 1 1 d . . .
C34 C 1.1634(3) 0.0974(3) 0.0981(3) 0.0882(17) Uani 1 1 d . . .
F34 F 1.2502(2) 0.0926(2) 0.0667(2) 0.1381(15) Uani 1 1 d U . .
C35 C 1.1717(3) 0.1051(3) 0.1874(3) 0.0848(16) Uani 1 1 d . . .
F35 F 1.2674(2) 0.1057(2) 0.2437(2) 0.1372(15) Uani 1 1 d U . .
C36 C 1.0817(3) 0.1120(3) 0.2187(3) 0.0640(12) Uani 1 1 d . . .
F36 F 1.09869(17) 0.11579(16) 0.30819(15) 0.0845(9) Uani 1 1 d . . .
C41 C 0.8119(3) 0.04231(18) 0.1715(2) 0.0409(8) Uani 1 1 d . . .
F42 F 0.66125(15) 0.07882(11) 0.05977(13) 0.0540(5) Uani 1 1 d . . .
C42 C 0.7181(3) 0.02608(19) 0.1076(2) 0.0443(8) Uani 1 1 d . . .
F43 F 0.59058(16) -0.05344(12) 0.02763(14) 0.0638(6) Uani 1 1 d . . .
C43 C 0.6814(3) -0.0423(2) 0.0894(2) 0.0480(9) Uani 1 1 d . . .
F44 F 0.70153(19) -0.16567(12) 0.11213(16) 0.0725(7) Uani 1 1 d . . .
C44 C 0.7360(3) -0.0990(2) 0.1327(3) 0.0510(9) Uani 1 1 d . . .
F45 F 0.88462(19) -0.14283(11) 0.23686(15) 0.0675(6) Uani 1 1 d . . .
C45 C 0.8284(3) -0.08683(19) 0.1955(2) 0.0489(9) Uani 1 1 d . . .
F46 F 0.95547(16) -0.01031(11) 0.27520(13) 0.0579(6) Uani 1 1 d . . .
C46 C 0.8626(3) -0.01795(19) 0.2127(2) 0.0449(9) Uani 1 1 d . . .

loop_
_atom_site_aniso_label
_atom_site_aniso_U_11
_atom_site_aniso_U_22
_atom_site_aniso_U_33
_atom_site_aniso_U_23
_atom_site_aniso_U_13
_atom_site_aniso_U_12
P1 0.0403(5) 0.0402(5) 0.0435(5) 0.0004(4) 0.0110(4) 0.0044(4)
B1 0.038(2) 0.045(2) 0.045(2) 0.0007(19) 0.0092(18) 0.0040(18)
S1 0.0573(6) 0.0473(6) 0.0587(6) 0.0060(5) 0.0130(5) 0.0014(5)
O1 0.0446(14) 0.0392(14) 0.0476(13) 0.0043(11) 0.0067(11) 0.0030(10)
O2 0.092(2) 0.0489(17) 0.081(2) -0.0044(15) 0.0268(17) 0.0128(15)
O3 0.0603(19) 0.079(2) 0.113(3) 0.0273(19) 0.0251(17) -0.0069(16)
C1 0.0381(19) 0.043(2) 0.0444(19) -0.0052(16) 0.0071(15) 0.0014(15)
C2 0.049(2) 0.059(3) 0.052(2) -0.0117(19) 0.0118(17) -0.0112(18)
C3 0.115(5) 0.065(4) 0.071(3) 0.022(3) 0.020(3) 0.022(3)
F1 0.164(10) 0.124(9) 0.123(9) 0.037(6) 0.013(6) 0.028(6)
F2 0.106(7) 0.087(6) 0.053(3) -0.002(3) -0.005(4) 0.015(4)
F3 0.084(5) 0.081(6) 0.080(6) -0.006(4) -0.013(4) 0.015(4)
F1A 0.106(6) 0.062(5) 0.063(5) 0.040(4) 0.008(4) 0.022(4)
F2A 0.152(9) 0.109(7) 0.062(4) -0.001(5) 0.017(5) 0.012(7)
F3A 0.117(7) 0.073(7) 0.094(8) -0.006(5) -0.040(5) -0.002(5)
C11 0.046(2) 0.044(2) 0.049(2) -0.0018(17) 0.0152(16) -0.0012(16)
C12 0.056(2) 0.046(2) 0.053(2) -0.0052(18) 0.0182(18) -0.0041(18)
C13 0.066(3) 0.084(3) 0.064(3) -0.018(2) 0.032(2) -0.008(2)
C14 0.083(3) 0.092(4) 0.051(2) -0.014(2) 0.026(2) -0.013(3)
C15 0.072(3) 0.079(3) 0.049(2) -0.006(2) 0.009(2) -0.010(2)
C16 0.057(2) 0.053(2) 0.049(2) 0.0021(19) 0.0117(18) -0.0017(19)
C17 0.057(3) 0.068(3) 0.071(3) -0.003(2) 0.028(2) 0.015(2)
C18 0.120(5) 0.169(6) 0.057(3) -0.027(3) 0.028(3) -0.016(4)
C19 0.059(3) 0.079(3) 0.052(2) 0.007(2) 0.000(2) 0.013(2)
C21 0.0399(19) 0.043(2) 0.0466(19) 0.0000(16) 0.0129(16) 0.0051(16)
C22 0.043(2) 0.048(2) 0.052(2) 0.0020(18) 0.0169(16) 0.0024(17)
C23 0.053(2) 0.046(2) 0.070(2) -0.001(2) 0.022(2) 0.0011(19)
C24 0.052(2) 0.062(3) 0.076(3) -0.013(2) 0.023(2) -0.008(2)
C25 0.041(2) 0.061(3) 0.061(2) -0.008(2) 0.0123(18) -0.0011(19)
C26 0.039(2) 0.046(2) 0.053(2) -0.0028(17) 0.0141(16) 0.0040(16)
C27 0.059(2) 0.048(2) 0.065(2) 0.004(2) 0.016(2) 0.0049(19)
C28 0.069(3) 0.078(4) 0.127(4) -0.011(3) 0.016(3) -0.029(3)
C29 0.055(2) 0.058(3) 0.056(2) 0.006(2) 0.0091(19) 0.0116(19)
C31 0.046(2) 0.053(2) 0.044(2) -0.0075(17) 0.0090(16) 0.0041(17)
C32 0.041(2) 0.063(3) 0.048(2) -0.0040(19) 0.0090(17) 0.0064(18)
F32 0.0559(14) 0.0889(18) 0.0474(12) -0.0076(12) 0.0137(10) 0.0052(12)
C33 0.063(3) 0.102(4) 0.058(3) -0.012(2) 0.029(2) 0.009(2)
F33 0.0868(19) 0.163(3) 0.0610(16) -0.0142(17) 0.0387(14) 0.0125(19)
C34 0.044(3) 0.146(5) 0.082(3) -0.024(3) 0.029(2) 0.004(3)
F34 0.0644(18) 0.255(4) 0.108(2) -0.028(2) 0.0464(17) 0.022(2)
C35 0.039(2) 0.141(5) 0.072(3) -0.026(3) 0.008(2) 0.010(3)
F35 0.0448(16) 0.258(4) 0.103(2) -0.045(2) 0.0073(15) 0.027(2)
C36 0.047(2) 0.097(3) 0.051(2) -0.017(2) 0.0154(18) 0.011(2)
F36 0.0519(14) 0.142(3) 0.0548(14) -0.0274(15) 0.0036(11) 0.0197(15)
C41 0.0431(19) 0.044(2) 0.0351(17) -0.0036(16) 0.0078(15) 0.0069(16)
F42 0.0513(12) 0.0472(13) 0.0574(12) 0.0006(10) 0.0010(10) 0.0075(10)
C42 0.045(2) 0.042(2) 0.047(2) -0.0006(17) 0.0137(16) 0.0058(17)
F43 0.0533(13) 0.0641(15) 0.0692(14) -0.0114(12) 0.0051(11) -0.0108(11)
C43 0.043(2) 0.050(2) 0.050(2) -0.0092(18) 0.0107(17) -0.0046(17)
F44 0.0848(17) 0.0413(14) 0.0948(18) -0.0063(12) 0.0282(14) -0.0118(11)
C44 0.058(2) 0.036(2) 0.066(2) -0.0031(19) 0.027(2) -0.0047(17)
F45 0.0845(17) 0.0455(13) 0.0723(15) 0.0121(11) 0.0186(12) 0.0198(12)
C45 0.058(2) 0.040(2) 0.053(2) 0.0091(18) 0.0211(19) 0.0143(18)
F46 0.0558(13) 0.0571(14) 0.0554(12) 0.0018(10) 0.0025(10) 0.0149(10)
C46 0.050(2) 0.043(2) 0.0402(19) -0.0021(17) 0.0080(17) 0.0087(17)

loop_
_atom_type_symbol
_atom_type_description
_atom_type_scat_dispersion_real
_atom_type_scat_dispersion_imag
_atom_type_scat_source
C C 0.0181 0.0091 'International Tables Vol C Tables 4.2.6.8 and 6.1.1.4'
H H 0.0000 0.0000 'International Tables Vol C Tables 4.2.6.8 and 6.1.1.4'
B B 0.0090 0.0039 'International Tables Vol C Tables 4.2.6.8 and 6.1.1.4'
O O 0.0492 0.0322 'International Tables Vol C Tables 4.2.6.8 and 6.1.1.4'
F F 0.0727 0.0534 'International Tables Vol C Tables 4.2.6.8 and 6.1.1.4'
P P 0.2955 0.4335 'International Tables Vol C Tables 4.2.6.8 and 6.1.1.4'
S S 0.3331 0.5567 'International Tables Vol C Tables 4.2.6.8 and 6.1.1.4'

loop_
_geom_angle_atom_site_label_1
_geom_angle_atom_site_label_2
_geom_angle_atom_site_label_3
_geom_angle
C21 P1 C1 116.81(15)
C21 P1 C11 111.78(16)
C1 P1 C11 115.45(16)
C21 P1 H01 104.2(12)
C1 P1 H01 105.3(13)
C11 P1 H01 101.1(12)
O1 B1 C41 107.6(3)
O1 B1 C31 109.3(3)
C41 B1 C31 105.8(3)
O1 B1 C1 106.3(3)
C41 B1 C1 114.2(3)
C31 B1 C1 113.4(3)
O3 S1 O2 119.0(2)
O3 S1 O1 114.17(16)
O2 S1 O1 110.09(16)
O3 S1 C3 107.4(2)
O2 S1 C3 103.7(2)
O1 S1 C3 100.13(19)
S1 O1 B1 134.6(2)
C2 C1 B1 113.9(3)
C2 C1 P1 105.4(2)
B1 C1 P1 116.0(2)
C2 C1 H1 107.0
B1 C1 H1 107.0
P1 C1 H1 107.0
C1 C2 H2A 109.5
C1 C2 H2B 109.5
H2A C2 H2B 109.5
C1 C2 H2C 109.5
H2A C2 H2C 109.5
H2B C2 H2C 109.5
F3A C3 F1 117.5(13)
F3A C3 F2 82.3(8)
F1 C3 F2 108.7(9)
F3A C3 F1A 108.9(9)
F1 C3 F1A 13.9(14)
F2 C3 F1A 119.8(9)
F3A C3 F3 22.1(10)
F1 C3 F3 110.1(9)
F2 C3 F3 104.4(7)
F1A C3 F3 98.1(10)
F3A C3 F2A 114.2(9)
F1 C3 F2A 88.2(10)
F2 C3 F2A 32.4(6)
F1A C3 F2A 101.8(9)
F3 C3 F2A 136.3(10)
F3A C3 S1 118.6(9)
F1 C3 S1 109.6(10)
F2 C3 S1 117.6(5)
F1A C3 S1 107.8(7)
F3 C3 S1 106.2(7)
F2A C3 S1 104.1(8)
C12 C11 C16 119.2(3)
C12 C11 P1 115.1(3)
C16 C11 P1 125.7(3)
C13 C12 C11 119.5(4)
C13 C12 C17 116.4(4)
C11 C12 C17 124.1(3)
C14 C13 C12 121.9(4)
C14 C13 H13 119.0
C12 C13 H13 119.0
C13 C14 C15 118.0(4)
C13 C14 C18 121.6(5)
C15 C14 C18 120.4(5)
C14 C15 C16 123.4(4)
C14 C15 H15 118.3
C16 C15 H15 118.3
C15 C16 C11 118.0(4)
C15 C16 C19 115.1(3)
C11 C16 C19 126.9(3)
C12 C17 H17A 109.5
C12 C17 H17B 109.5
H17A C17 H17B 109.5
C12 C17 H17C 109.5
H17A C17 H17C 109.5
H17B C17 H17C 109.5
C14 C18 H18A 109.5
C14 C18 H18B 109.5
H18A C18 H18B 109.5
C14 C18 H18C 109.5
H18A C18 H18C 109.5
H18B C18 H18C 109.5
C16 C19 H19A 109.5
C16 C19 H19B 109.5
H19A C19 H19B 109.5
C16 C19 H19C 109.5
H19A C19 H19C 109.5
H19B C19 H19C 109.5
C26 C21 C22 120.1(3)
C26 C21 P1 120.3(3)
C22 C21 P1 119.6(3)
C23 C22 C21 118.9(3)
C23 C22 C27 118.4(3)
C21 C22 C27 122.7(3)
C24 C23 C22 121.6(4)
C24 C23 H23 119.2
C22 C23 H23 119.2
C25 C24 C23 118.7(4)
C25 C24 C28 121.2(4)
C23 C24 C28 120.2(4)
C24 C25 C26 122.8(4)
C24 C25 H25 118.6
C26 C25 H25 118.6
C25 C26 C21 117.9(3)
C25 C26 C29 117.0(3)
C21 C26 C29 125.0(3)
C22 C27 H27A 109.5
C22 C27 H27B 109.5
H27A C27 H27B 109.5
C22 C27 H27C 109.5
H27A C27 H27C 109.5
H27B C27 H27C 109.5
C24 C28 H28A 109.5
C24 C28 H28B 109.5
H28A C28 H28B 109.5
C24 C28 H28C 109.5
H28A C28 H28C 109.5
H28B C28 H28C 109.5
C26 C29 H29A 109.5
C26 C29 H29B 109.5
H29A C29 H29B 109.5
C26 C29 H29C 109.5
H29A C29 H29C 109.5
H29B C29 H29C 109.5
C36 C31 C32 112.6(3)
C36 C31 B1 128.5(3)
C32 C31 B1 118.7(3)
F32 C32 C33 115.6(3)
F32 C32 C31 119.0(3)
C33 C32 C31 125.4(4)
F33 C33 C34 120.3(4)
F33 C33 C32 120.8(4)
C34 C33 C32 118.8(4)
F34 C34 C33 120.4(4)
F34 C34 C35 120.2(4)
C33 C34 C35 119.3(4)
F35 C35 C34 119.5(4)
F35 C35 C36 120.8(4)
C34 C35 C36 119.7(4)
F36 C36 C35 114.8(3)
F36 C36 C31 121.2(3)
C35 C36 C31 124.1(4)
C46 C41 C42 112.8(3)
C46 C41 B1 118.9(3)
C42 C41 B1 128.1(3)
F42 C42 C43 116.9(3)
F42 C42 C41 120.0(3)
C43 C42 C41 123.1(3)
F43 C43 C44 119.7(3)
F43 C43 C42 119.6(3)
C44 C43 C42 120.7(3)
F44 C44 C43 120.2(4)
F44 C44 C45 120.7(3)
C43 C44 C45 119.1(3)
F45 C45 C46 121.5(3)
F45 C45 C44 119.5(3)
C46 C45 C44 119.0(3)
F46 C46 C45 115.5(3)
F46 C46 C41 119.1(3)
C45 C46 C41 125.4(3)

loop_
_geom_bond_atom_site_label_1
_geom_bond_atom_site_label_2
_geom_bond_distance
P1 C21 1.803(4)
P1 C1 1.816(3)
P1 C11 1.819(4)
P1 H01 1.25(3)
B1 O1 1.571(5)
B1 C41 1.618(5)
B1 C31 1.641(5)
B1 C1 1.662(5)
S1 O3 1.416(3)
S1 O2 1.425(3)
S1 O1 1.501(2)
S1 C3 1.806(5)
C1 C2 1.552(5)
C1 H1 0.9900
C2 H2A 0.9700
C2 H2B 0.9700
C2 H2C 0.9700
C3 F3A 1.288(11)
C3 F1 1.309(10)
C3 F2 1.335(9)
C3 F1A 1.350(9)
C3 F3 1.360(10)
C3 F2A 1.373(11)
C11 C12 1.417(5)
C11 C16 1.417(5)
C12 C13 1.399(5)
C12 C17 1.504(5)
C13 C14 1.375(6)
C13 H13 0.9400
C14 C15 1.379(6)
C14 C18 1.519(6)
C15 C16 1.397(5)
C15 H15 0.9400
C16 C19 1.506(5)
C17 H17A 0.9700
C17 H17B 0.9700
C17 H17C 0.9700
C18 H18A 0.9700
C18 H18B 0.9700
C18 H18C 0.9700
C19 H19A 0.9700
C19 H19B 0.9700
C19 H19C 0.9700
C21 C26 1.411(5)
C21 C22 1.412(5)
C22 C23 1.389(5)
C22 C27 1.499(5)
C23 C24 1.385(5)
C23 H23 0.9400
C24 C25 1.375(6)
C24 C28 1.523(6)
C25 C26 1.390(5)
C25 H25 0.9400
C26 C29 1.519(5)
C27 H27A 0.9700
C27 H27B 0.9700
C27 H27C 0.9700
C28 H28A 0.9700
C28 H28B 0.9700
C28 H28C 0.9700
C29 H29A 0.9700
C29 H29B 0.9700
C29 H29C 0.9700
C31 C36 1.381(5)
C31 C32 1.386(5)
C32 F32 1.347(4)
C32 C33 1.372(5)
C33 F33 1.344(4)
C33 C34 1.360(6)
C34 F34 1.339(5)
C34 C35 1.367(6)
C35 F35 1.341(5)
C35 C36 1.380(6)
C36 F36 1.350(4)
C41 C46 1.383(5)
C41 C42 1.411(5)
F42 C42 1.344(4)
C42 C43 1.372(5)
F43 C43 1.348(4)
C43 C44 1.361(5)
F44 C44 1.337(4)
C44 C45 1.375(5)
F45 C45 1.349(4)
C45 C46 1.369(5)
F46 C46 1.364(4)

loop_
_geom_torsion_atom_site_label_1
_geom_torsion_atom_site_label_2
_geom_torsion_atom_site_label_3
_geom_torsion_atom_site_label_4
_geom_torsion
O3 S1 O1 B1 28.9(4)
O2 S1 O1 B1 -108.0(3)
C3 S1 O1 B1 143.3(3)
C41 B1 O1 S1 -162.2(2)
C31 B1 O1 S1 -47.8(4)
C1 B1 O1 S1 75.0(4)
O1 B1 C1 C2 -61.1(4)
C41 B1 C1 C2 -179.6(3)
C31 B1 C1 C2 59.0(4)
O1 B1 C1 P1 61.5(3)
C41 B1 C1 P1 -57.0(4)
C31 B1 C1 P1 -178.4(3)
C21 P1 C1 C2 163.2(2)
C11 P1 C1 C2 -62.3(3)
C21 P1 C1 B1 36.3(3)
C11 P1 C1 B1 170.8(2)
O3 S1 C3 F3A 160.9(12)
O2 S1 C3 F3A -72.2(12)
O1 S1 C3 F3A 41.5(12)
O3 S1 C3 F1 -60.3(11)
O2 S1 C3 F1 66.5(11)
O1 S1 C3 F1 -179.7(11)
O3 S1 C3 F2 64.5(10)
O2 S1 C3 F2 -168.7(10)
O1 S1 C3 F2 -54.9(10)
O3 S1 C3 F1A -74.8(9)
O2 S1 C3 F1A 52.0(9)
O1 S1 C3 F1A 165.8(9)
O3 S1 C3 F3 -179.2(7)
O2 S1 C3 F3 -52.3(8)
O1 S1 C3 F3 61.4(8)
O3 S1 C3 F2A 32.8(11)
O2 S1 C3 F2A 159.6(10)
O1 S1 C3 F2A -86.6(10)
C21 P1 C11 C12 -65.7(3)
C1 P1 C11 C12 157.5(3)
C21 P1 C11 C16 113.0(3)
C1 P1 C11 C16 -23.8(4)
C16 C11 C12 C13 0.9(6)
P1 C11 C12 C13 179.7(3)
C16 C11 C12 C17 -179.5(4)
P1 C11 C12 C17 -0.7(5)
C11 C12 C13 C14 -0.6(7)
C17 C12 C13 C14 179.8(4)
C12 C13 C14 C15 0.5(7)
C12 C13 C14 C18 -179.3(5)
C13 C14 C15 C16 -0.7(7)
C18 C14 C15 C16 179.0(5)
C14 C15 C16 C11 1.0(7)
C14 C15 C16 C19 -178.3(4)
C12 C11 C16 C15 -1.1(6)
P1 C11 C16 C15 -179.8(3)
C12 C11 C16 C19 178.1(4)
P1 C11 C16 C19 -0.5(6)
C1 P1 C21 C26 -102.8(3)
C11 P1 C21 C26 121.1(3)
C1 P1 C21 C22 75.8(3)
C11 P1 C21 C22 -60.3(3)
C26 C21 C22 C23 0.3(5)
P1 C21 C22 C23 -178.4(3)
C26 C21 C22 C27 179.1(3)
P1 C21 C22 C27 0.4(5)
C21 C22 C23 C24 0.2(6)
C27 C22 C23 C24 -178.7(4)
C22 C23 C24 C25 -0.8(6)
C22 C23 C24 C28 178.7(4)
C23 C24 C25 C26 1.1(6)
C28 C24 C25 C26 -178.4(4)
C24 C25 C26 C21 -0.6(5)
C24 C25 C26 C29 178.5(4)
C22 C21 C26 C25 -0.1(5)
P1 C21 C26 C25 178.6(3)
C22 C21 C26 C29 -179.1(3)
P1 C21 C26 C29 -0.5(5)
O1 B1 C31 C36 134.1(4)
C41 B1 C31 C36 -110.3(5)
C1 B1 C31 C36 15.6(6)
O1 B1 C31 C32 -51.6(4)
C41 B1 C31 C32 64.0(4)
C1 B1 C31 C32 -170.0(3)
C36 C31 C32 F32 176.1(4)
B1 C31 C32 F32 0.9(5)
C36 C31 C32 C33 -3.2(6)
B1 C31 C32 C33 -178.4(4)
F32 C32 C33 F33 2.1(6)
C31 C32 C33 F33 -178.6(4)
F32 C32 C33 C34 -178.4(4)
C31 C32 C33 C34 0.9(8)
F33 C33 C34 F34 1.8(9)
C32 C33 C34 F34 -177.8(5)
F33 C33 C34 C35 -179.2(5)
C32 C33 C34 C35 1.3(8)
F34 C34 C35 F35 -2.1(9)
C33 C34 C35 F35 178.9(5)
F34 C34 C35 C36 178.2(5)
C33 C34 C35 C36 -0.9(9)
F35 C35 C36 F36 -2.9(8)
C34 C35 C36 F36 176.8(5)
F35 C35 C36 C31 178.5(5)
C34 C35 C36 C31 -1.8(8)
C32 C31 C36 F36 -174.9(4)
B1 C31 C36 F36 -0.3(7)
C32 C31 C36 C35 3.6(7)
B1 C31 C36 C35 178.3(5)
O1 B1 C41 C46 176.8(3)
C31 B1 C41 C46 60.1(4)
C1 B1 C41 C46 -65.4(4)
O1 B1 C41 C42 2.7(5)
C31 B1 C41 C42 -114.0(4)
C1 B1 C41 C42 120.5(4)
C46 C41 C42 F42 -178.0(3)
B1 C41 C42 F42 -3.5(5)
C46 C41 C42 C43 0.6(5)
B1 C41 C42 C43 175.0(3)
F42 C42 C43 F43 -1.8(5)
C41 C42 C43 F43 179.7(3)
F42 C42 C43 C44 177.8(3)
C41 C42 C43 C44 -0.8(6)
F43 C43 C44 F44 2.0(5)
C42 C43 C44 F44 -177.6(3)
F43 C43 C44 C45 180.0(3)
C42 C43 C44 C45 0.4(6)
F44 C44 C45 F45 -0.1(5)
C43 C44 C45 F45 -178.1(3)
F44 C44 C45 C46 178.1(3)
C43 C44 C45 C46 0.1(5)
F45 C45 C46 F46 -1.2(5)
C44 C45 C46 F46 -179.3(3)
F45 C45 C46 C41 177.9(3)
C44 C45 C46 C41 -0.3(6)
C42 C41 C46 F46 179.0(3)
B1 C41 C46 F46 4.0(5)
C42 C41 C46 C45 0.0(5)
B1 C41 C46 C45 -175.0(3)

loop_
_platon_squeeze_void_nr
_platon_squeeze_void_average_x
_platon_squeeze_void_average_y
_platon_squeeze_void_average_z
_platon_squeeze_void_volume
_platon_squeeze_void_count_electrons
_platon_squeeze_void_content
1 0.000 0.500 0.000 178 45 ' '
2 0.150 0.948 0.153 9 0 ' '
3 0.503 1.000 0.503 176 45 ' '
4 0.351 0.447 0.358 8 0 ' '
5 0.649 0.553 0.642 7 0 ' '
6 0.851 0.053 0.858 8 0 ' '
